data_1572364
loop_
_publ_author_name
'Kaya, Busra'
'Smith, Henry'
'Chen, Yanbing'
'Azad, Mahan Gholam'
'M Russell, Tiffany'
'Richardson, Vera'
'Bernhardt, Paul V.'
'Dharmasivam, Mahendiran'
'Richardson, Des R.'

_publ_section_title
;
 Targeting lysosomes by design: novel <i>N</i>-acridine thiosemicarbazones
 that enable direct detection of intracellular drug localization and
 overcome P-glycoprotein (Pgp)-mediated resistance.
;
_journal_issue 37
_journal_name_full 'Chemical science'
_journal_page_first 15109
_journal_page_last 15124
_journal_paper_doi 10.1039/d4sc04339a
_journal_volume 15
_journal_year 2024
_chemical_formula_moiety 'C40 H30 N12 S2 Zn, C H4 O, C2 H6 O'
_chemical_formula_sum 'C43 H40 N12 O2 S2 Zn'
_chemical_formula_weight 886.36
_space_group_IT_number 2
_space_group_name_Hall '-P 1'
_space_group_name_H-M_alt 'P -1'
_symmetry_cell_setting triclinic
_symmetry_Int_Tables_number 2
_symmetry_space_group_name_Hall '-P 1'
_symmetry_space_group_name_H-M 'P -1'
_atom_sites_solution_hydrogens mixed
_atom_sites_solution_primary dual
_atom_sites_solution_secondary dual
_audit_conform_dict_location ftp://ftp.iucr.org/pub/cif_core.dic
_audit_conform_dict_name cif_core.dic
_audit_conform_dict_version 2.4.5
_audit_creation_date 2024-05-31T11:16:20-00:00
_audit_creation_method 'WinGX routine CIF_UPDATE'
_audit_update_record
;
2024-05-31 deposited with the CCDC.	2024-07-31 downloaded from the CCDC.
;
_cell_angle_alpha 100.070(2)
_cell_angle_beta 99.897(2)
_cell_angle_gamma 103.258(2)
_cell_formula_units_Z 2
_cell_length_a 12.7994(5)
_cell_length_b 13.0450(5)
_cell_length_c 13.6798(6)
_cell_measurement_reflns_used 9934
_cell_measurement_temperature 150(2)
_cell_measurement_theta_max 68.38
_cell_measurement_theta_min 3.36
_cell_measurement_wavelength 1.54184
_cell_volume 2134.75(15)
_computing_cell_refinement 'SAINT V8.40B integration software'
_computing_data_collection 'Bruker APEX2 software'
_computing_data_reduction 'SORTAV (Blessing, 1995)'
_computing_molecular_graphics 'Ortep for Windows (Farrugia, 2012)'
_computing_publication_material 'WinGX publication routines (Farrugia, 2012)'
_computing_structure_refinement 'SHELXL-2018/1 (Sheldrick, 2018)'
_computing_structure_solution 'SHELXT-2014/5 (Sheldrick, 2015)'
_diffrn_ambient_temperature 150(2)
_diffrn_detector 'PHOTON III CPAD'
_diffrn_measured_fraction_theta_full 0.996
_diffrn_measured_fraction_theta_max 0.996
_diffrn_measurement_device 'KAPPA diffractometer'
_diffrn_measurement_device_type 'Bruker D8 Venture'
_diffrn_measurement_method '\w and \f scans'
_diffrn_orient_matrix_UB_11 -0.014388
_diffrn_orient_matrix_UB_12 0.012779
_diffrn_orient_matrix_UB_13 -0.070459
_diffrn_orient_matrix_UB_21 0.021673
_diffrn_orient_matrix_UB_22 -0.066775
_diffrn_orient_matrix_UB_23 -0.026199
_diffrn_orient_matrix_UB_31 -0.078087
_diffrn_orient_matrix_UB_32 -0.043663
_diffrn_orient_matrix_UB_33 -0.012038
_diffrn_radiation_monochromator 'multilayer mirror'
_diffrn_radiation_probe x-ray
_diffrn_radiation_type CuK\a
_diffrn_radiation_wavelength 1.54184
_diffrn_reflns_av_R_equivalents 0.0294
_diffrn_reflns_av_unetI/netI 0.0238
_diffrn_reflns_Laue_measured_fraction_full 0.996
_diffrn_reflns_Laue_measured_fraction_max 0.996
_diffrn_reflns_limit_h_max 15
_diffrn_reflns_limit_h_min -15
_diffrn_reflns_limit_k_max 15
_diffrn_reflns_limit_k_min -15
_diffrn_reflns_limit_l_max 16
_diffrn_reflns_limit_l_min -16
_diffrn_reflns_number 34059
_diffrn_reflns_point_group_measured_fraction_full 0.996
_diffrn_reflns_point_group_measured_fraction_max 0.996
_diffrn_reflns_reduction_process
;
        Scaled and merged with Sortav
        R.H. Blessing, (1987) Cryst. Rev. 1, 3-58
        R.H. Blessing, (1989) J. Appl. Cryst. 22, 396-397
;
_diffrn_reflns_theta_full 65
_diffrn_reflns_theta_max 65
_diffrn_reflns_theta_min 3.365
_diffrn_source_type 'INCOATEC I\mS DIAMONDII'
_diffrn_standards_number 0
_exptl_absorpt_coefficient_mu 2.137
_exptl_absorpt_correction_T_max 0.753
_exptl_absorpt_correction_T_min 0.635
_exptl_absorpt_correction_type multi-scan
_exptl_absorpt_process_details
;
        SADABS-2016/2 - Bruker AXS area detector scaling and absorption correcti
;
_exptl_crystal_colour yellow
_exptl_crystal_density_diffrn 1.379
_exptl_crystal_density_method 'not measured'
_exptl_crystal_description prism
_exptl_crystal_F_000 920
_exptl_crystal_recrystallization_method 'Re-crystallisation from solvent: MeOH and EtOH'
_exptl_crystal_size_max 0.3
_exptl_crystal_size_mid 0.1
_exptl_crystal_size_min 0.03
_refine_diff_density_max 1.282
_refine_diff_density_min -0.442
_refine_diff_density_rms 0.079
_refine_ls_extinction_method none
_refine_ls_goodness_of_fit_ref 1.05
_refine_ls_hydrogen_treatment constr
_refine_ls_matrix_type full
_refine_ls_number_constraints 0
_refine_ls_number_parameters 554
_refine_ls_number_reflns 7221
_refine_ls_number_restraints 4
_refine_ls_restrained_S_all 1.052
_refine_ls_R_factor_all 0.0501
_refine_ls_R_factor_gt 0.0462
_refine_ls_shift/su_max 0
_refine_ls_shift/su_mean 0
_refine_ls_structure_factor_coef Fsqd
_refine_ls_weighting_details 'w=1/[\s^2^(Fo^2^)+(0.0629P)^2^+4.2011P] where P=(Fo^2^+2Fc^2^)/3'
_refine_ls_weighting_scheme calc
_refine_ls_wR_factor_gt 0.1285
_refine_ls_wR_factor_ref 0.1319
_reflns_Friedel_coverage 0
_reflns_number_gt 6629
_reflns_number_total 7221
_reflns_threshold_expression 'I > 2\s(I)'
_cod_data_source_file d4sc04339a2.cif
_cod_data_source_block 2409ZnAOAPz
_cod_depositor_comments 'Adding full bibliography for 1572360--1572364.cif.'
_cod_database_code 1572364
_shelx_estimated_absorpt_t_min 0.567
_shelx_estimated_absorpt_t_max 0.939
_shelx_shelxl_version_number 2018/1

loop_
_symmetry_equiv_pos_as_xyz
'x, y, z'
'-x, -y, -z'

loop_
_atom_site_label
_atom_site_type_symbol
_atom_site_fract_x
_atom_site_fract_y
_atom_site_fract_z
_atom_site_U_iso_or_equiv
_atom_site_adp_type
_atom_site_occupancy
_atom_site_site_symmetry_order
_atom_site_calc_flag
_atom_site_refinement_flags_posn
_atom_site_refinement_flags_adp
_atom_site_refinement_flags_occupancy
_atom_site_disorder_assembly
_atom_site_disorder_group
C1A C 0.6239(2) 0.8983(2) 0.4745(2) 0.0244(6) Uani 1 1 d . . . . .
C1B C 0.4346(3) 0.7535(3) 0.1783(2) 0.0314(7) Uani 1 1 d . . . . .
H1B H 0.484158 0.823024 0.189493 0.038 Uiso 1 1 calc R U . . .
C2A C 0.6097(3) 0.9698(3) 0.5569(2) 0.0333(7) Uani 1 1 d . . . . .
H2A H 0.642508 1.044893 0.566231 0.04 Uiso 1 1 calc R U . . .
C2B C 0.3368(3) 0.7262(3) 0.1052(3) 0.0365(8) Uani 1 1 d . . . . .
H2B H 0.321373 0.777747 0.067656 0.044 Uiso 1 1 calc R U . . .
C4A C 0.5090(3) 0.8298(3) 0.6078(2) 0.0384(8) Uani 1 1 d . . . . .
H4A H 0.467304 0.802607 0.653305 0.046 Uiso 1 1 calc R U . . .
C4B C 0.2903(3) 0.5612(3) 0.1416(2) 0.0332(7) Uani 1 1 d . . . . .
H4B H 0.240182 0.491995 0.130446 0.04 Uiso 1 1 calc R U . . .
C5A C 0.5237(2) 0.7574(3) 0.5275(2) 0.0311(7) Uani 1 1 d . . . . .
H5A H 0.493657 0.682133 0.520364 0.037 Uiso 1 1 calc R U . . .
C5B C 0.3878(2) 0.5868(2) 0.2152(2) 0.0229(6) Uani 1 1 d . . . . .
C6A C 0.6883(2) 0.9338(2) 0.4009(2) 0.0238(6) Uani 1 1 d . . . . .
C6B C 0.4191(2) 0.5086(2) 0.2730(2) 0.0230(6) Uani 1 1 d . . . . .
C7A C 0.7617(2) 0.8003(2) 0.1951(2) 0.0224(6) Uani 1 1 d . . . . .
C7B C 0.6577(2) 0.4976(2) 0.4244(2) 0.0240(6) Uani 1 1 d . . . . .
C8A C 0.7420(3) 1.0503(3) 0.4101(3) 0.0368(8) Uani 1 1 d . . . . .
H8A1 H 0.79564 1.05695 0.366761 0.055 Uiso 1 1 d R U . . .
H8A2 H 0.779626 1.083767 0.481062 0.055 Uiso 1 1 d R U . . .
H8A3 H 0.686034 1.08684 0.388404 0.055 Uiso 1 1 d R U . . .
C8B C 0.3385(3) 0.4041(3) 0.2695(3) 0.0375(8) Uani 1 1 d . . . . .
H8B1 H 0.374492 0.362467 0.310837 0.056 Uiso 1 1 d R U . . .
H8B2 H 0.312194 0.362619 0.198942 0.056 Uiso 1 1 d R U . . .
H8B3 H 0.275956 0.418854 0.296507 0.056 Uiso 1 1 d R U . . .
C9A C 0.8684(2) 0.9313(2) 0.1146(2) 0.0234(6) Uani 1 1 d . . . . .
C9B C 0.7853(2) 0.3933(2) 0.4612(2) 0.0234(6) Uani 1 1 d . . . . .
C10A C 0.9539(2) 1.0051(2) 0.1896(2) 0.0241(6) Uani 1 1 d . . . . .
C10B C 0.8260(2) 0.3367(2) 0.5369(2) 0.0241(6) Uani 1 1 d . . . . .
C11A C 0.9961(2) 0.9847(3) 0.2855(2) 0.0293(7) Uani 1 1 d . . . . .
H11A H 0.962768 0.919371 0.302733 0.035 Uiso 1 1 calc R U . . .
C11B C 0.7639(3) 0.3039(2) 0.6066(2) 0.0286(6) Uani 1 1 d . . . . .
H11B H 0.692414 0.3146 0.602101 0.034 Uiso 1 1 calc R U . . .
C12A C 1.0838(3) 1.0576(3) 0.3529(2) 0.0369(8) Uani 1 1 d . . . . .
H12A H 1.110641 1.042694 0.416607 0.044 Uiso 1 1 calc R U . . .
C12B C 0.8052(3) 0.2564(3) 0.6815(2) 0.0370(8) Uani 1 1 d . . . . .
H12B H 0.761684 0.232853 0.72718 0.044 Uiso 1 1 calc R U . . .
C13A C 1.1351(3) 1.1553(3) 0.3286(3) 0.0394(8) Uani 1 1 d . . . . .
H13A H 1.197118 1.204752 0.37538 0.047 Uiso 1 1 calc R U . . .
C13B C 0.9110(3) 0.2429(3) 0.6900(3) 0.0386(8) Uani 1 1 d . . . . .
H13B H 0.939872 0.211669 0.742639 0.046 Uiso 1 1 calc R U . . .
C14A C 1.0958(3) 1.1785(3) 0.2387(2) 0.0332(7) Uani 1 1 d . . . . .
H14A H 1.130045 1.244974 0.223911 0.04 Uiso 1 1 calc R U . . .
C14B C 0.9742(3) 0.2741(3) 0.6234(2) 0.0347(7) Uani 1 1 d . . . . .
H14B H 1.046366 0.264792 0.630021 0.042 Uiso 1 1 calc R U . . .
C15A C 1.0044(2) 1.1052(2) 0.1662(2) 0.0251(6) Uani 1 1 d . . . . .
C15B C 0.9310(2) 0.3203(2) 0.5449(2) 0.0263(6) Uani 1 1 d . . . . .
C16A C 0.8870(2) 1.0617(2) 0.0077(2) 0.0249(6) Uani 1 1 d . . . . .
C16B C 0.9541(2) 0.3902(2) 0.3965(2) 0.0258(6) Uani 1 1 d . . . . .
C17A C 0.8497(3) 1.0908(3) -0.0853(2) 0.0322(7) Uani 1 1 d . . . . .
H17A H 0.885609 1.158436 -0.096963 0.039 Uiso 1 1 calc R U . . .
C17B C 1.0204(3) 0.4121(3) 0.3271(3) 0.0343(7) Uani 1 1 d . . . . .
H17B H 1.092791 0.403191 0.338606 0.041 Uiso 1 1 calc R U . . .
C18A C 0.7635(3) 1.0232(3) -0.1574(3) 0.0378(8) Uani 1 1 d . . . . .
H18A H 0.739671 1.044084 -0.218769 0.045 Uiso 1 1 calc R U . . .
C18B C 0.9809(3) 0.4463(3) 0.2428(3) 0.0418(8) Uani 1 1 d . . . . .
H18B H 1.02632 0.461407 0.196176 0.05 Uiso 1 1 calc R U . . .
C19A C 0.7086(3) 0.9215(3) -0.1420(3) 0.0383(8) Uani 1 1 d . . . . .
H19A H 0.647965 0.875371 -0.192856 0.046 Uiso 1 1 calc R U . . .
C19B C 0.8748(3) 0.4593(3) 0.2245(3) 0.0415(8) Uani 1 1 d . . . . .
H19B H 0.846964 0.480268 0.164323 0.05 Uiso 1 1 calc R U . . .
C20A C 0.7422(3) 0.8895(3) -0.0552(2) 0.0309(7) Uani 1 1 d . . . . .
H20A H 0.705475 0.820907 -0.046221 0.037 Uiso 1 1 calc R U . . .
C20B C 0.8105(3) 0.4416(3) 0.2938(2) 0.0318(7) Uani 1 1 d . . . . .
H20B H 0.73869 0.451802 0.281208 0.038 Uiso 1 1 calc R U . . .
C21A C 0.8323(2) 0.9586(2) 0.0227(2) 0.0239(6) Uani 1 1 d . . . . .
C21B C 0.8486(2) 0.4086(2) 0.3833(2) 0.0249(6) Uani 1 1 d . . . . .
N1A N 0.57886(19) 0.7915(2) 0.46020(18) 0.0248(5) Uani 1 1 d . . . . .
N1B N 0.45996(19) 0.6840(2) 0.23317(18) 0.0251(5) Uani 1 1 d . . . . .
N2A N 0.69456(18) 0.85593(19) 0.33083(17) 0.0217(5) Uani 1 1 d . . . . .
N2B N 0.51995(18) 0.53667(19) 0.32363(17) 0.0213(5) Uani 1 1 d . . . . .
N3A N 0.7514(2) 0.88420(19) 0.25918(18) 0.0241(5) Uani 1 1 d . . . . .
N3B N 0.55636(19) 0.46078(19) 0.36880(19) 0.0250(5) Uani 1 1 d . . . . .
N4A N 0.8226(2) 0.82553(19) 0.12576(18) 0.0252(5) Uani 1 1 d . . . . .
H4A1 H 0.834346 0.771615 0.084524 0.03 Uiso 1 1 calc R U . . .
N4B N 0.6975(2) 0.4245(2) 0.4703(2) 0.0290(6) Uani 1 1 d . . . . .
N5A N 0.9715(2) 1.13236(19) 0.07751(19) 0.0260(5) Uani 1 1 d . . . . .
N5B N 0.9933(2) 0.3510(2) 0.47791(19) 0.0285(6) Uani 1 1 d . . . . .
H5B H 1.061316 0.345416 0.487473 0.034 Uiso 1 1 calc R U . . .
N6A N 0.5515(2) 0.9360(3) 0.6234(2) 0.0408(7) Uani 1 1 d . . . . .
N6B N 0.2645(2) 0.6303(2) 0.0861(2) 0.0384(7) Uani 1 1 d . . . . .
S1A S 0.71009(6) 0.66408(6) 0.18740(6) 0.02751(18) Uani 1 1 d . . . . .
S1B S 0.73843(6) 0.63043(6) 0.45672(5) 0.02580(18) Uani 1 1 d . . . . .
Zn1 Zn 0.62446(3) 0.69131(3) 0.33125(3) 0.02214(13) Uani 1 1 d . . . . .
C1 C 1.0449(3) 1.3704(3) -0.0209(3) 0.0387(8) Uani 1 1 d . . . . .
H1A H 0.972677 1.358682 -0.003319 0.058 Uiso 1 1 d R U . . .
H1Z H 1.035343 1.345096 -0.094464 0.058 Uiso 1 1 d R U . . .
H1C H 1.083137 1.447566 -0.000731 0.058 Uiso 1 1 d R U . . .
O1 O 1.10831(17) 1.31192(17) 0.03117(16) 0.0312(5) Uani 1 1 d . . . . .
H1 H 1.065949 1.259766 0.045175 0.047 Uiso 1 1 d R U . . .
C2 C 0.6054(6) 0.0679(6) 0.1313(6) 0.056(2) Uani 0.5 1 d D . P . .
H2C H 0.552771 0.070764 0.176217 0.067 Uiso 0.5 1 calc R U P . .
H2D H 0.629861 0.001499 0.134008 0.067 Uiso 0.5 1 calc R U P . .
C3 C 0.5426(6) 0.0577(6) 0.0193(6) 0.053(2) Uani 0.5 1 d D . P . .
H3A H 0.479581 -0.006437 -0.000223 0.079 Uiso 0.5 1 d R U P . .
H3B H 0.516696 0.12211 0.014651 0.079 Uiso 0.5 1 d R U P . .
H3C H 0.592725 0.050497 -0.026703 0.079 Uiso 0.5 1 d R U P . .
O2 O 0.7023(8) 0.1622(6) 0.1731(6) 0.103(3) Uani 0.5 1 d D . P . .
H2 H 0.684393 0.212181 0.20823 0.154 Uiso 0.5 1 d R U P . .
C4 C 0.5173(5) 0.3705(5) 0.0776(5) 0.0345(14) Uiso 0.5 1 d D . P . .
H4C H 0.569838 0.441397 0.111459 0.041 Uiso 0.5 1 calc R U P . .
H4D H 0.539195 0.340679 0.015004 0.041 Uiso 0.5 1 calc R U P . .
C5 C 0.5121(15) 0.2930(13) 0.1488(12) 0.133(6) Uiso 0.5 1 d D . P . .
H5Z H 0.584927 0.281197 0.168772 0.2 Uiso 0.5 1 calc R U P . .
H5C H 0.489242 0.323924 0.209555 0.2 Uiso 0.5 1 calc R U P . .
H5D H 0.458833 0.223975 0.113835 0.2 Uiso 0.5 1 calc R U P . .
O3 O 0.4068(4) 0.3799(5) 0.0551(4) 0.0528(13) Uiso 0.5 1 d D . P . .
H3 H 0.405678 0.440686 0.043074 0.079 Uiso 0.5 1 d R U P . .

loop_
_atom_site_aniso_label
_atom_site_aniso_U_11
_atom_site_aniso_U_22
_atom_site_aniso_U_33
_atom_site_aniso_U_23
_atom_site_aniso_U_13
_atom_site_aniso_U_12
C1A 0.0180(13) 0.0315(16) 0.0235(14) 0.0104(12) 0.0019(11) 0.0053(12)
C1B 0.0306(16) 0.0331(17) 0.0343(17) 0.0147(14) 0.0080(13) 0.0100(13)
C2A 0.0317(17) 0.0424(19) 0.0269(16) 0.0076(14) 0.0088(13) 0.0102(14)
C2B 0.0367(18) 0.045(2) 0.0355(18) 0.0182(15) 0.0070(14) 0.0198(16)
C4A 0.0288(17) 0.060(2) 0.0282(17) 0.0174(16) 0.0100(13) 0.0068(16)
C4B 0.0253(16) 0.0381(18) 0.0335(17) 0.0084(14) 0.0007(13) 0.0071(14)
C5A 0.0222(15) 0.0417(18) 0.0290(16) 0.0152(14) 0.0059(12) 0.0018(13)
C5B 0.0177(13) 0.0282(15) 0.0224(14) 0.0057(12) 0.0047(11) 0.0049(12)
C6A 0.0207(14) 0.0250(15) 0.0260(15) 0.0084(12) 0.0057(11) 0.0043(12)
C6B 0.0195(14) 0.0244(14) 0.0234(14) 0.0067(12) 0.0057(11) 0.0008(11)
C7A 0.0211(14) 0.0246(14) 0.0220(14) 0.0100(12) 0.0042(11) 0.0037(11)
C7B 0.0204(14) 0.0305(16) 0.0259(15) 0.0144(12) 0.0098(12) 0.0066(12)
C8A 0.045(2) 0.0269(16) 0.0405(19) 0.0072(14) 0.0209(16) 0.0060(14)
C8B 0.0255(16) 0.0366(18) 0.0420(19) 0.0144(15) 0.0000(14) -0.0071(14)
C9A 0.0240(14) 0.0219(14) 0.0283(15) 0.0084(12) 0.0138(12) 0.0060(12)
C9B 0.0200(14) 0.0206(14) 0.0267(15) 0.0079(12) 0.0008(11) 0.0007(11)
C10A 0.0234(14) 0.0249(15) 0.0267(15) 0.0071(12) 0.0102(12) 0.0074(12)
C10B 0.0260(15) 0.0204(14) 0.0240(14) 0.0052(11) 0.0027(12) 0.0043(12)
C11A 0.0285(16) 0.0341(17) 0.0285(16) 0.0128(13) 0.0092(13) 0.0084(13)
C11B 0.0314(16) 0.0270(15) 0.0297(16) 0.0091(13) 0.0084(13) 0.0089(13)
C12A 0.0360(18) 0.045(2) 0.0284(17) 0.0099(15) 0.0030(14) 0.0093(15)
C12B 0.053(2) 0.0370(18) 0.0292(17) 0.0159(14) 0.0145(15) 0.0170(16)
C13A 0.0347(18) 0.0398(19) 0.0341(18) 0.0007(15) 0.0005(14) 0.0018(15)
C13B 0.055(2) 0.0387(19) 0.0300(17) 0.0154(14) 0.0066(15) 0.0230(17)
C14A 0.0321(17) 0.0257(16) 0.0362(18) 0.0036(13) 0.0072(14) -0.0006(13)
C14B 0.0358(18) 0.0372(18) 0.0337(17) 0.0118(14) 0.0005(14) 0.0172(15)
C15A 0.0259(15) 0.0240(15) 0.0270(15) 0.0062(12) 0.0113(12) 0.0054(12)
C15B 0.0263(15) 0.0234(15) 0.0275(15) 0.0049(12) 0.0031(12) 0.0061(12)
C16A 0.0255(15) 0.0247(15) 0.0285(15) 0.0097(12) 0.0110(12) 0.0079(12)
C16B 0.0264(15) 0.0192(14) 0.0304(16) 0.0047(12) 0.0064(12) 0.0039(12)
C17A 0.0382(18) 0.0307(16) 0.0318(17) 0.0150(14) 0.0095(14) 0.0096(14)
C17B 0.0335(17) 0.0323(17) 0.0417(19) 0.0091(14) 0.0167(15) 0.0109(14)
C18A 0.0427(19) 0.0421(19) 0.0311(17) 0.0167(15) 0.0051(15) 0.0123(16)
C18B 0.052(2) 0.043(2) 0.042(2) 0.0164(16) 0.0283(17) 0.0181(17)
C19A 0.0342(18) 0.044(2) 0.0314(17) 0.0086(15) 0.0003(14) 0.0058(15)
C19B 0.053(2) 0.051(2) 0.0310(18) 0.0191(16) 0.0172(16) 0.0217(18)
C20A 0.0287(16) 0.0299(16) 0.0311(16) 0.0085(13) 0.0063(13) 0.0014(13)
C20B 0.0336(17) 0.0351(17) 0.0310(17) 0.0115(14) 0.0078(13) 0.0141(14)
C21A 0.0240(14) 0.0256(15) 0.0245(15) 0.0074(12) 0.0102(12) 0.0065(12)
C21B 0.0252(15) 0.0214(14) 0.0263(15) 0.0059(12) 0.0044(12) 0.0033(12)
N1A 0.0166(11) 0.0329(14) 0.0245(12) 0.0110(10) 0.0036(10) 0.0033(10)
N1B 0.0210(12) 0.0307(13) 0.0249(12) 0.0103(10) 0.0052(10) 0.0062(10)
N2A 0.0179(11) 0.0247(12) 0.0224(12) 0.0086(10) 0.0055(9) 0.0023(9)
N2B 0.0174(11) 0.0233(12) 0.0239(12) 0.0097(10) 0.0053(9) 0.0029(9)
N3A 0.0260(13) 0.0221(12) 0.0264(13) 0.0093(10) 0.0116(10) 0.0035(10)
N3B 0.0199(12) 0.0255(13) 0.0333(14) 0.0159(11) 0.0074(10) 0.0052(10)
N4A 0.0316(13) 0.0194(12) 0.0270(13) 0.0075(10) 0.0143(11) 0.0035(10)
N4B 0.0210(12) 0.0337(14) 0.0382(15) 0.0210(12) 0.0092(11) 0.0072(11)
N5A 0.0276(13) 0.0230(12) 0.0292(13) 0.0098(10) 0.0102(11) 0.0045(10)
N5B 0.0214(12) 0.0305(13) 0.0353(14) 0.0112(11) 0.0054(11) 0.0081(11)
N6A 0.0379(16) 0.058(2) 0.0284(14) 0.0102(13) 0.0125(12) 0.0127(14)
N6B 0.0311(15) 0.0476(17) 0.0362(15) 0.0128(13) -0.0010(12) 0.0134(13)
S1A 0.0336(4) 0.0194(3) 0.0302(4) 0.0086(3) 0.0129(3) 0.0018(3)
S1B 0.0189(3) 0.0274(4) 0.0290(4) 0.0105(3) 0.0004(3) 0.0027(3)
Zn1 0.0181(2) 0.0216(2) 0.0257(2) 0.01048(16) 0.00397(15) -0.00005(15)
C1 0.045(2) 0.0323(17) 0.0353(18) 0.0102(14) -0.0012(15) 0.0080(15)
O1 0.0312(11) 0.0283(11) 0.0361(12) 0.0155(9) 0.0095(9) 0.0045(9)
C2 0.064(5) 0.048(5) 0.052(5) 0.003(4) 0.029(4) 0.000(4)
C3 0.055(5) 0.030(4) 0.076(6) 0.000(4) 0.050(4) 0.001(4)
O2 0.154(8) 0.066(5) 0.076(5) 0.020(4) 0.013(5) 0.010(5)

loop_
_atom_type_symbol
_atom_type_description
_atom_type_scat_dispersion_real
_atom_type_scat_dispersion_imag
_atom_type_scat_source
C C 0.0181 0.0091 'International Tables Vol C Tables 4.2.6.8 and 6.1.1.4'
H H 0 0 'International Tables Vol C Tables 4.2.6.8 and 6.1.1.4'
N N 0.0311 0.018 'International Tables Vol C Tables 4.2.6.8 and 6.1.1.4'
S S 0.3331 0.5567 'International Tables Vol C Tables 4.2.6.8 and 6.1.1.4'
Zn Zn -1.5491 0.6778 'International Tables Vol C Tables 4.2.6.8 and 6.1.1.4'
O O 0.0492 0.0322 'International Tables Vol C Tables 4.2.6.8 and 6.1.1.4'

loop_
_geom_angle_atom_site_label_1
_geom_angle_atom_site_label_2
_geom_angle_atom_site_label_3
_geom_angle
_geom_angle_site_symmetry_1
_geom_angle_site_symmetry_3
_geom_angle_publ_flag
N1A C1A C2A 119.9(3) . . ?
N1A C1A C6A 116.9(3) . . ?
C2A C1A C6A 123.1(3) . . ?
N1B C1B C2B 121.2(3) . . ?
N6A C2A C1A 122.3(3) . . ?
N6B C2B C1B 122.1(3) . . ?
N6A C4A C5A 122.2(3) . . ?
N6B C4B C5B 122.6(3) . . ?
N1A C5A C4A 121.2(3) . . ?
N1B C5B C4B 120.2(3) . . ?
N1B C5B C6B 117.1(2) . . ?
C4B C5B C6B 122.6(3) . . ?
N2A C6A C1A 114.5(3) . . ?
N2A C6A C8A 124.2(3) . . ?
C1A C6A C8A 121.3(3) . . ?
N2B C6B C5B 115.1(2) . . ?
N2B C6B C8B 123.7(3) . . ?
C5B C6B C8B 121.2(3) . . ?
N3A C7A N4A 115.1(2) . . ?
N3A C7A S1A 129.3(2) . . ?
N4A C7A S1A 115.6(2) . . ?
N3B C7B N4B 115.3(3) . . ?
N3B C7B S1B 127.0(2) . . ?
N4B C7B S1B 117.2(2) . . ?
C21A C9A C10A 119.9(3) . . ?
C21A C9A N4A 118.3(3) . . ?
C10A C9A N4A 121.7(3) . . ?
N4B C9B C21B 126.9(3) . . ?
N4B C9B C10B 117.1(3) . . ?
C21B C9B C10B 116.1(3) . . ?
C9A C10A C11A 123.9(3) . . ?
C9A C10A C15A 117.6(3) . . ?
C11A C10A C15A 118.4(3) . . ?
C15B C10B C11B 118.6(3) . . ?
C15B C10B C9B 120.1(3) . . ?
C11B C10B C9B 121.1(3) . . ?
C12A C11A C10A 121.0(3) . . ?
C12B C11B C10B 120.9(3) . . ?
C11A C12A C13A 120.5(3) . . ?
C11B C12B C13B 119.7(3) . . ?
C14A C13A C12A 120.2(3) . . ?
C14B C13B C12B 121.0(3) . . ?
C13A C14A C15A 121.3(3) . . ?
C13B C14B C15B 119.4(3) . . ?
N5A C15A C14A 118.1(3) . . ?
N5A C15A C10A 123.3(3) . . ?
C14A C15A C10A 118.6(3) . . ?
N5B C15B C10B 120.0(3) . . ?
N5B C15B C14B 119.7(3) . . ?
C10B C15B C14B 120.3(3) . . ?
N5A C16A C17A 118.5(3) . . ?
N5A C16A C21A 123.1(3) . . ?
C17A C16A C21A 118.4(3) . . ?
N5B C16B C17B 119.1(3) . . ?
N5B C16B C21B 120.3(3) . . ?
C17B C16B C21B 120.6(3) . . ?
C18A C17A C16A 120.8(3) . . ?
C18B C17B C16B 120.0(3) . . ?
C17A C18A C19A 120.7(3) . . ?
C17B C18B C19B 120.7(3) . . ?
C20A C19A C18A 120.6(3) . . ?
C20B C19B C18B 119.8(3) . . ?
C19A C20A C21A 120.4(3) . . ?
C19B C20B C21B 121.7(3) . . ?
C9A C21A C20A 122.9(3) . . ?
C9A C21A C16A 118.0(3) . . ?
C20A C21A C16A 119.1(3) . . ?
C16B C21B C20B 117.1(3) . . ?
C16B C21B C9B 119.2(3) . . ?
C20B C21B C9B 123.7(3) . . ?
C5A N1A C1A 118.0(3) . . ?
C5A N1A Zn1 128.0(2) . . ?
C1A N1A Zn1 113.66(18) . . ?
C1B N1B C5B 117.5(3) . . ?
C1B N1B Zn1 128.6(2) . . ?
C5B N1B Zn1 112.49(18) . . ?
C6A N2A N3A 117.1(2) . . ?
C6A N2A Zn1 121.12(19) . . ?
N3A N2A Zn1 121.78(17) . . ?
C6B N2B N3B 117.0(2) . . ?
C6B N2B Zn1 120.58(19) . . ?
N3B N2B Zn1 122.41(17) . . ?
C7A N3A N2A 113.5(2) . . ?
C7B N3B N2B 113.4(2) . . ?
C7A N4A C9A 125.4(2) . . ?
C9B N4B C7B 127.7(2) . . ?
C16A N5A C15A 118.1(2) . . ?
C15B N5B C16B 122.7(3) . . ?
C4A N6A C2A 116.3(3) . . ?
C2B N6B C4B 116.3(3) . . ?
C7A S1A Zn1 94.32(10) . . ?
C7B S1B Zn1 95.12(10) . . ?
N2B Zn1 N2A 166.84(9) . . ?
N2B Zn1 N1A 100.47(9) . . ?
N2A Zn1 N1A 73.53(9) . . ?
N2B Zn1 N1B 74.01(9) . . ?
N2A Zn1 N1B 93.83(9) . . ?
N1A Zn1 N1B 87.81(9) . . ?
N2B Zn1 S1B 79.74(6) . . ?
N2A Zn1 S1B 111.27(6) . . ?
N1A Zn1 S1B 88.13(6) . . ?
N1B Zn1 S1B 152.22(7) . . ?
N2B Zn1 S1A 104.39(7) . . ?
N2A Zn1 S1A 81.00(6) . . ?
N1A Zn1 S1A 154.53(7) . . ?
N1B Zn1 S1A 93.73(6) . . ?
S1B Zn1 S1A 101.56(3) . . ?
O2 C2 C3 116.1(6) . . ?
C2 C3 C3 108.7(8) . 2_655 ?
O3 C4 C5 103.2(8) . . ?

loop_
_geom_bond_atom_site_label_1
_geom_bond_atom_site_label_2
_geom_bond_distance
_geom_bond_site_symmetry_2
_geom_bond_publ_flag
C1A N1A 1.345(4) . ?
C1A C2A 1.398(4) . ?
C1A C6A 1.476(4) . ?
C1B N1B 1.335(4) . ?
C1B C2B 1.390(5) . ?
C2A N6A 1.340(4) . ?
C2B N6B 1.327(5) . ?
C4A N6A 1.332(5) . ?
C4A C5A 1.387(5) . ?
C4B N6B 1.337(4) . ?
C4B C5B 1.393(4) . ?
C5A N1A 1.329(4) . ?
C5B N1B 1.340(4) . ?
C5B C6B 1.480(4) . ?
C6A N2A 1.297(4) . ?
C6A C8A 1.491(4) . ?
C6B N2B 1.291(4) . ?
C6B C8B 1.497(4) . ?
C7A N3A 1.325(4) . ?
C7A N4A 1.364(4) . ?
C7A S1A 1.725(3) . ?
C7B N3B 1.319(4) . ?
C7B N4B 1.373(4) . ?
C7B S1B 1.737(3) . ?
C9A C21A 1.398(4) . ?
C9A C10A 1.401(4) . ?
C9A N4A 1.416(4) . ?
C9B N4B 1.299(4) . ?
C9B C21B 1.459(4) . ?
C9B C10B 1.465(4) . ?
C10A C11A 1.423(4) . ?
C10A C15A 1.434(4) . ?
C10B C15B 1.397(4) . ?
C10B C11B 1.405(4) . ?
C11A C12A 1.365(5) . ?
C11B C12B 1.378(4) . ?
C12A C13A 1.415(5) . ?
C12B C13B 1.393(5) . ?
C13A C14A 1.359(5) . ?
C13B C14B 1.371(5) . ?
C14A C15A 1.422(4) . ?
C14B C15B 1.414(4) . ?
C15A N5A 1.348(4) . ?
C15B N5B 1.367(4) . ?
C16A N5A 1.345(4) . ?
C16A C17A 1.428(4) . ?
C16A C21A 1.433(4) . ?
C16B N5B 1.370(4) . ?
C16B C17B 1.402(4) . ?
C16B C21B 1.412(4) . ?
C17A C18A 1.357(5) . ?
C17B C18B 1.366(5) . ?
C18A C19A 1.421(5) . ?
C18B C19B 1.393(5) . ?
C19A C20A 1.360(5) . ?
C19B C20B 1.373(5) . ?
C20A C21A 1.429(4) . ?
C20B C21B 1.413(4) . ?
N1A Zn1 2.249(3) . ?
N1B Zn1 2.266(2) . ?
N2A N3A 1.369(3) . ?
N2A Zn1 2.131(2) . ?
N2B N3B 1.380(3) . ?
N2B Zn1 2.124(2) . ?
S1A Zn1 2.4238(8) . ?
S1B Zn1 2.4191(8) . ?
C1 O1 1.421(4) . ?
C2 O2 1.480(8) . ?
C2 C3 1.571(8) . ?
C3 C3 1.583(14) 2_655 ?
C4 O3 1.432(7) . ?
C4 C5 1.519(9) . ?
